data_4108861
loop_
_publ_author_name
'Hongjun Fan'
'Debashis Adhikari'
'Anas A. Saleh'
'Rodney L. Clark'
'Francisco J. Zuno-Cruz'
'Gloria Sanchez Cabrera'
'John C. Huffman'
'Maren Pink'
'Daniel J. Mindiola'
'Mu-Hyun Baik'

_publ_section_title
;
 Understanding and Predicting Distorted T- versus Y-Geometries for Neutral
 Chromous Complexes Supported by a Sterically Encumbering \b-Diketiminate
 Ligand
;
_journal_name_full 'Journal of the American Chemical Society'
_journal_page_first 17351
_journal_page_last 17361
_journal_paper_doi 10.1021/ja803798b
_journal_volume 130
_journal_year 2008
_chemical_formula_sum 'C47 H70 Cr N2 O'
_chemical_formula_weight 731.05
_chemical_name_systematic
; 
 ? 
;
_space_group_IT_number 2
_symmetry_cell_setting triclinic
_symmetry_space_group_name_Hall '-P 1'
_symmetry_space_group_name_H-M 'P -1'
_atom_sites_solution_hydrogens geom
_atom_sites_solution_primary direct
_atom_sites_solution_secondary difmap
_audit_creation_method SHELXL-97
_cell_angle_alpha 91.477(3)
_cell_angle_beta 93.136(3)
_cell_angle_gamma 94.606(3)
_cell_formula_units_Z 2
_cell_length_a 10.0616(11)
_cell_length_b 10.1069(11)
_cell_length_c 21.264(2)
_cell_measurement_reflns_used 1377
_cell_measurement_temperature 118(2)
_cell_measurement_theta_max 24.56
_cell_measurement_theta_min 2.34
_cell_volume 2151.2(4)
_computing_cell_refinement 'SAINT (Bruker, 1999)'
_computing_data_collection 'SMART (Bruker, 1999)'
_computing_data_reduction 'SAINT (Bruker, 1999), XTEL (local program)'
_computing_structure_refinement 'SHELXL-97 (Sheldrick, 1997)'
_computing_structure_solution 'SHELXS-97 (Sheldrick, 1990)'
_diffrn_ambient_temperature 118(2)
_diffrn_detector 'CCD area detector'
_diffrn_detector_area_resol_mean 44.52
_diffrn_detector_type 'Bruker SMART 6000'
_diffrn_measured_fraction_theta_full 0.995
_diffrn_measured_fraction_theta_max 0.995
_diffrn_measurement_details '   0.30 degree frames measured for 4.17 seconds each'
_diffrn_measurement_device 'three-circle goniometer with fixed chi'
_diffrn_measurement_device_type 'Bruker Platform goniometer'
_diffrn_measurement_method '\w scans'
_diffrn_radiation_monochromator graphite
_diffrn_radiation_source 'fine-focus sealed tube'
_diffrn_radiation_type MoK\a
_diffrn_radiation_wavelength 0.71073
_diffrn_reflns_av_R_equivalents 0.0948
_diffrn_reflns_av_sigmaI/netI 0.1561
_diffrn_reflns_limit_h_max 13
_diffrn_reflns_limit_h_min -13
_diffrn_reflns_limit_k_max 13
_diffrn_reflns_limit_k_min -11
_diffrn_reflns_limit_l_max 27
_diffrn_reflns_limit_l_min -27
_diffrn_reflns_number 18933
_diffrn_reflns_theta_full 27.53
_diffrn_reflns_theta_max 27.53
_diffrn_reflns_theta_min 2.02
_diffrn_standards_decay_% 0.0
_exptl_absorpt_coefficient_mu 0.301
_exptl_absorpt_correction_type none
_exptl_crystal_colour red/blue/brown
_exptl_crystal_density_diffrn 1.129
_exptl_crystal_description irregular
_exptl_crystal_F_000 796
_exptl_crystal_size_max 0.25
_exptl_crystal_size_mid 0.25
_exptl_crystal_size_min 0.20
_refine_diff_density_max 0.705
_refine_diff_density_min -0.535
_refine_diff_density_rms 0.079
_refine_ls_extinction_method none
_refine_ls_goodness_of_fit_ref 0.843
_refine_ls_hydrogen_treatment mixed
_refine_ls_matrix_type full
_refine_ls_number_parameters 718
_refine_ls_number_reflns 9854
_refine_ls_number_restraints 0
_refine_ls_restrained_S_all 0.843
_refine_ls_R_factor_all 0.0989
_refine_ls_R_factor_gt 0.0552
_refine_ls_shift/su_max 0.001
_refine_ls_shift/su_mean 0.000
_refine_ls_structure_factor_coef Fsqd
_refine_ls_weighting_details 'calc w=1/[\s^2^(Fo^2^)+(0.0295P)^2^+0.0000P] where P=(Fo^2^+2Fc^2^)/3'
_refine_ls_weighting_scheme calc
_refine_ls_wR_factor_gt 0.1141
_refine_ls_wR_factor_ref 0.1273
_reflns_number_gt 5519
_reflns_number_total 9854
_reflns_threshold_expression >2sigma(I)
_cod_data_source_file ja803798b_si_006.cif
_cod_data_source_block 04247
_cod_original_sg_symbol_H-M 'P -1 '
_cod_database_code 4108861

loop_
_symmetry_equiv_pos_as_xyz
'x, y, z'
'-x, -y, -z'

loop_
_atom_site_label
_atom_site_type_symbol
_atom_site_fract_x
_atom_site_fract_y
_atom_site_fract_z
_atom_site_U_iso_or_equiv
_atom_site_adp_type
_atom_site_occupancy
_atom_site_symmetry_multiplicity
_atom_site_calc_flag
_atom_site_refinement_flags
Cr1 Cr 0.23015(5) 0.77586(5) 0.249874(19) 0.01646(12) Uani 1 1 d .
N2 N 0.1469(2) 0.6387(2) 0.18778(9) 0.0147(5) Uani 1 1 d .
C3 C 0.0480(3) 0.5454(3) 0.19522(11) 0.0147(6) Uani 1 1 d .
C4 C -0.0070(3) 0.5300(3) 0.25406(12) 0.0160(6) Uani 1 1 d .
C5 C 0.0187(3) 0.6042(3) 0.31108(12) 0.0165(6) Uani 1 1 d .
N6 N 0.1103(2) 0.7066(2) 0.31519(9) 0.0151(5) Uani 1 1 d .
C7 C 0.2204(3) 0.6515(3) 0.13151(11) 0.0148(6) Uani 1 1 d .
C8 C 0.3241(3) 0.5680(3) 0.12230(12) 0.0181(6) Uani 1 1 d .
C9 C 0.3962(3) 0.5842(3) 0.06897(13) 0.0236(7) Uani 1 1 d .
C10 C 0.3675(3) 0.6791(3) 0.02579(13) 0.0246(7) Uani 1 1 d .
C11 C 0.2688(3) 0.7633(3) 0.03656(13) 0.0218(6) Uani 1 1 d .
C12 C 0.1947(3) 0.7521(3) 0.08989(12) 0.0191(6) Uani 1 1 d .
C13 C 0.0889(3) 0.8482(3) 0.10081(13) 0.0250(7) Uani 1 1 d .
C14 C 0.1529(4) 0.9904(3) 0.10933(17) 0.0376(9) Uani 1 1 d .
C15 C -0.0216(4) 0.8398(4) 0.04830(16) 0.0324(8) Uani 1 1 d .
C16 C 0.3576(3) 0.4650(3) 0.17079(13) 0.0228(6) Uani 1 1 d .
C17 C 0.4010(4) 0.3362(3) 0.14107(17) 0.0347(8) Uani 1 1 d .
C18 C 0.4638(4) 0.5227(3) 0.21998(15) 0.0310(8) Uani 1 1 d .
C19 C -0.0217(3) 0.4477(3) 0.14362(12) 0.0176(6) Uani 1 1 d .
C20 C 0.0317(4) 0.4550(4) 0.07697(14) 0.0281(7) Uani 1 1 d .
C21 C -0.0109(3) 0.3037(3) 0.16369(15) 0.0235(7) Uani 1 1 d .
C22 C -0.1691(3) 0.4779(3) 0.13677(15) 0.0272(7) Uani 1 1 d .
C23 C -0.0690(3) 0.5517(3) 0.36530(12) 0.0190(6) Uani 1 1 d .
C24 C -0.0366(4) 0.4078(3) 0.37742(15) 0.0293(7) Uani 1 1 d .
C25 C -0.2178(3) 0.5539(3) 0.34398(15) 0.0255(7) Uani 1 1 d .
C26 C -0.0502(4) 0.6261(3) 0.42951(14) 0.0272(7) Uani 1 1 d .
C27 C 0.1306(3) 0.7994(3) 0.36789(11) 0.0172(6) Uani 1 1 d .
C28 C 0.2393(3) 0.7891(3) 0.41089(12) 0.0218(6) Uani 1 1 d .
C29 C 0.2559(3) 0.8818(3) 0.46152(13) 0.0293(7) Uani 1 1 d .
C30 C 0.1715(3) 0.9824(3) 0.46714(13) 0.0298(7) Uani 1 1 d .
C31 C 0.0693(3) 0.9947(3) 0.42212(13) 0.0249(7) Uani 1 1 d .
C32 C 0.0468(3) 0.9035(3) 0.37174(12) 0.0185(6) Uani 1 1 d .
C33 C -0.0660(3) 0.9183(3) 0.32156(13) 0.0218(6) Uani 1 1 d .
C34 C -0.1946(3) 0.9585(4) 0.34892(15) 0.0304(7) Uani 1 1 d .
C35 C -0.0184(4) 1.0181(4) 0.27276(16) 0.0333(8) Uani 1 1 d .
C36 C 0.3357(3) 0.6830(4) 0.40471(15) 0.0348(8) Uani 1 1 d .
C37 C 0.4759(4) 0.7460(6) 0.3936(2) 0.0534(12) Uani 1 1 d .
C38 C 0.3415(4) 0.5949(5) 0.46151(18) 0.0442(10) Uani 1 1 d .
O39 O 0.3621(2) 0.9168(2) 0.24726(8) 0.0269(5) Uani 1 1 d .
C40 C 0.4614(3) 1.0129(3) 0.24704(12) 0.0178(6) Uani 1 1 d .
C41 C 0.4744(3) 1.1165(3) 0.29450(12) 0.0176(6) Uani 1 1 d .
C42 C 0.5795(3) 1.2135(3) 0.29398(14) 0.0237(6) Uani 1 1 d .
C43 C 0.6702(3) 1.2148(3) 0.24793(15) 0.0292(7) Uani 1 1 d .
C44 C 0.6569(3) 1.1158(3) 0.20146(14) 0.0254(7) Uani 1 1 d .
C45 C 0.5546(3) 1.0155(3) 0.20024(12) 0.0177(6) Uani 1 1 d .
C46 C 0.5485(3) 0.9076(3) 0.14866(13) 0.0248(7) Uani 1 1 d .
C47 C 0.6609(4) 0.8162(4) 0.1602(2) 0.0439(9) Uani 1 1 d .
C48 C 0.5563(5) 0.9683(5) 0.08326(17) 0.0524(13) Uani 1 1 d .
C49 C 0.3720(3) 1.1255(3) 0.34405(13) 0.0298(7) Uani 1 1 d .
C50 C 0.2809(5) 1.2328(4) 0.3276(3) 0.0817(17) Uani 1 1 d .
H116 H 0.3333 1.3189 0.3281 0.123 Uiso 1 1 calc R
H117 H 0.2124 1.2353 0.3585 0.123 Uiso 1 1 calc R
H118 H 0.2380 1.2137 0.2855 0.123 Uiso 1 1 calc R
C51 C 0.4429(5) 1.1518(6) 0.40942(17) 0.101(2) Uani 1 1 d .
H119 H 0.4916 1.2399 0.4110 0.152 Uiso 1 1 calc R
H121 H 0.5057 1.0842 0.4175 0.152 Uiso 1 1 calc R
H120 H 0.3766 1.1482 0.4415 0.152 Uiso 1 1 calc R
H52 H -0.071(3) 0.455(3) 0.2582(11) 0.011(7) Uiso 1 1 d .
H53 H 0.464(3) 0.523(3) 0.0583(12) 0.017(7) Uiso 1 1 d .
H54 H 0.420(3) 0.694(3) -0.0116(12) 0.018(7) Uiso 1 1 d .
H55 H 0.253(3) 0.829(3) 0.0093(13) 0.024(8) Uiso 1 1 d .
H56 H 0.047(3) 0.816(3) 0.1368(13) 0.021(8) Uiso 1 1 d .
H57 H 0.232(4) 0.991(3) 0.1430(17) 0.055(11) Uiso 1 1 d .
H58 H 0.094(3) 1.061(3) 0.1216(13) 0.036(9) Uiso 1 1 d .
H59 H 0.197(3) 1.025(3) 0.0678(14) 0.029(8) Uiso 1 1 d .
H60 H 0.014(4) 0.862(3) 0.0077(17) 0.055(11) Uiso 1 1 d .
H61 H -0.085(3) 0.902(3) 0.0561(13) 0.032(9) Uiso 1 1 d .
H62 H -0.068(4) 0.749(4) 0.0402(15) 0.042(10) Uiso 1 1 d .
H63 H 0.280(3) 0.436(3) 0.1899(13) 0.028(8) Uiso 1 1 d .
H64 H 0.329(3) 0.298(3) 0.1134(14) 0.029(9) Uiso 1 1 d .
H65 H 0.503(4) 0.355(4) 0.1309(17) 0.062(12) Uiso 1 1 d .
H66 H 0.407(4) 0.266(4) 0.1744(16) 0.051(11) Uiso 1 1 d .
H67 H 0.481(4) 0.456(3) 0.2601(16) 0.054(10) Uiso 1 1 d .
H68 H 0.428(3) 0.600(3) 0.2387(14) 0.040(10) Uiso 1 1 d .
H69 H 0.558(4) 0.540(3) 0.2032(16) 0.056(11) Uiso 1 1 d .
H70 H 0.022(3) 0.545(3) 0.0601(14) 0.041(10) Uiso 1 1 d .
H71 H 0.139(5) 0.431(4) 0.0735(17) 0.070(13) Uiso 1 1 d .
H72 H -0.038(4) 0.394(3) 0.0528(14) 0.042(10) Uiso 1 1 d .
H73 H 0.073(4) 0.278(3) 0.1680(14) 0.033(9) Uiso 1 1 d .
H74 H -0.050(3) 0.284(3) 0.2042(14) 0.028(8) Uiso 1 1 d .
H75 H -0.066(3) 0.249(3) 0.1292(12) 0.020(7) Uiso 1 1 d .
H76 H -0.215(3) 0.461(3) 0.1771(13) 0.018(7) Uiso 1 1 d .
H77 H -0.221(4) 0.410(4) 0.1042(18) 0.066(12) Uiso 1 1 d .
H78 H -0.174(3) 0.573(3) 0.1220(13) 0.032(9) Uiso 1 1 d .
H79 H -0.068(4) 0.347(4) 0.3423(17) 0.054(11) Uiso 1 1 d .
H80 H 0.062(4) 0.414(3) 0.3897(14) 0.040(10) Uiso 1 1 d .
H81 H -0.102(4) 0.367(3) 0.4136(15) 0.045(10) Uiso 1 1 d .
H82 H -0.281(3) 0.515(3) 0.3769(14) 0.036(9) Uiso 1 1 d .
H83 H -0.239(4) 0.494(4) 0.3090(18) 0.060(12) Uiso 1 1 d .
H84 H -0.246(4) 0.651(4) 0.3357(15) 0.047(10) Uiso 1 1 d .
H85 H -0.075(3) 0.721(3) 0.4302(11) 0.013(7) Uiso 1 1 d .
H86 H 0.052(3) 0.626(3) 0.4457(13) 0.032(9) Uiso 1 1 d .
H87 H -0.104(3) 0.574(3) 0.4554(13) 0.026(8) Uiso 1 1 d .
H88 H 0.331(3) 0.878(3) 0.4905(13) 0.024(8) Uiso 1 1 d .
H89 H 0.189(3) 1.050(3) 0.5019(15) 0.043(10) Uiso 1 1 d .
H90 H 0.006(3) 1.072(3) 0.4240(13) 0.035(9) Uiso 1 1 d .
H91 H -0.093(3) 0.830(3) 0.3013(13) 0.025(8) Uiso 1 1 d .
H92 H -0.234(4) 0.897(3) 0.3795(15) 0.042(10) Uiso 1 1 d .
H93 H -0.178(3) 1.050(3) 0.3651(12) 0.018(7) Uiso 1 1 d .
H94 H -0.275(3) 0.962(3) 0.3146(14) 0.029(8) Uiso 1 1 d .
H95 H 0.076(4) 0.995(3) 0.2510(14) 0.045(10) Uiso 1 1 d .
H96 H -0.082(4) 1.028(3) 0.2365(17) 0.059(12) Uiso 1 1 d .
H97 H -0.007(4) 1.119(4) 0.2962(15) 0.052(11) Uiso 1 1 d .
H98 H 0.301(3) 0.622(3) 0.3701(13) 0.024(8) Uiso 1 1 d .
H99 H 0.487(6) 0.803(5) 0.362(3) 0.12(2) Uiso 1 1 d .
H100 H 0.511(5) 0.816(5) 0.430(2) 0.096(17) Uiso 1 1 d .
H101 H 0.531(4) 0.671(4) 0.3890(16) 0.053(11) Uiso 1 1 d .
H102 H 0.369(3) 0.647(3) 0.4960(15) 0.029(9) Uiso 1 1 d .
H103 H 0.401(4) 0.529(3) 0.4557(14) 0.039(10) Uiso 1 1 d .
H104 H 0.243(5) 0.540(4) 0.4641(18) 0.073(13) Uiso 1 1 d .
H105 H 0.596(3) 1.285(3) 0.3287(14) 0.032(9) Uiso 1 1 d .
H106 H 0.744(3) 1.279(3) 0.2488(14) 0.034(9) Uiso 1 1 d .
H107 H 0.722(3) 1.118(3) 0.1663(12) 0.017(7) Uiso 1 1 d .
H108 H 0.466(2) 0.847(2) 0.1510(10) 0.000(6) Uiso 1 1 d .
H109 H 0.753(4) 0.866(3) 0.1588(15) 0.047(10) Uiso 1 1 d .
H110 H 0.643(4) 0.728(4) 0.1259(17) 0.061(11) Uiso 1 1 d .
H111 H 0.644(3) 0.775(3) 0.2065(15) 0.034(9) Uiso 1 1 d .
H112 H 0.624(5) 1.025(4) 0.0845(19) 0.071(15) Uiso 1 1 d .
H113 H 0.554(4) 0.906(4) 0.0550(18) 0.059(13) Uiso 1 1 d .
H114 H 0.474(4) 1.043(4) 0.0809(17) 0.069(13) Uiso 1 1 d .
H115 H 0.315(3) 1.040(3) 0.3465(12) 0.018(7) Uiso 1 1 d .

loop_
_atom_site_aniso_label
_atom_site_aniso_U_11
_atom_site_aniso_U_22
_atom_site_aniso_U_33
_atom_site_aniso_U_23
_atom_site_aniso_U_13
_atom_site_aniso_U_12
Cr1 0.0171(2) 0.0208(3) 0.0111(2) -0.00154(17) 0.00462(17) -0.00247(17)
N2 0.0168(12) 0.0171(12) 0.0109(10) 0.0012(9) 0.0042(9) 0.0030(9)
C3 0.0162(14) 0.0152(14) 0.0130(13) -0.0002(10) 0.0021(10) 0.0031(11)
C4 0.0167(14) 0.0173(15) 0.0139(13) -0.0013(11) 0.0053(11) -0.0021(11)
C5 0.0155(14) 0.0198(15) 0.0150(13) 0.0017(11) 0.0030(11) 0.0041(11)
N6 0.0166(12) 0.0169(12) 0.0121(11) -0.0029(9) 0.0020(9) 0.0034(9)
C7 0.0193(14) 0.0178(14) 0.0068(12) -0.0039(10) 0.0026(10) -0.0018(11)
C8 0.0196(15) 0.0176(15) 0.0177(13) -0.0003(11) 0.0032(11) 0.0026(11)
C9 0.0245(17) 0.0272(17) 0.0198(14) -0.0055(12) 0.0075(12) 0.0041(13)
C10 0.0304(18) 0.0276(18) 0.0159(14) -0.0010(12) 0.0086(13) -0.0014(13)
C11 0.0325(18) 0.0198(16) 0.0130(13) 0.0038(12) 0.0036(12) 0.0001(13)
C12 0.0263(16) 0.0181(15) 0.0124(13) -0.0023(11) -0.0001(11) 0.0010(12)
C13 0.0360(19) 0.0222(17) 0.0192(15) 0.0038(12) 0.0095(13) 0.0120(13)
C14 0.057(3) 0.025(2) 0.0318(19) -0.0021(15) -0.0028(18) 0.0140(17)
C15 0.037(2) 0.030(2) 0.0319(19) 0.0067(15) 0.0023(15) 0.0135(16)
C16 0.0213(16) 0.0250(17) 0.0238(15) 0.0052(12) 0.0070(12) 0.0062(13)
C17 0.042(2) 0.0252(19) 0.038(2) -0.0010(16) -0.0022(17) 0.0124(16)
C18 0.032(2) 0.033(2) 0.0282(17) 0.0010(15) -0.0034(15) 0.0100(15)
C19 0.0212(15) 0.0170(15) 0.0138(13) -0.0020(11) -0.0004(11) -0.0010(11)
C20 0.037(2) 0.0304(19) 0.0151(14) -0.0063(13) 0.0046(13) -0.0108(15)
C21 0.0264(18) 0.0187(16) 0.0257(16) -0.0030(13) 0.0053(14) 0.0027(13)
C22 0.0244(17) 0.0300(19) 0.0270(17) -0.0029(14) -0.0037(14) 0.0052(14)
C23 0.0205(15) 0.0214(16) 0.0155(13) 0.0013(11) 0.0073(11) 0.0012(12)
C24 0.041(2) 0.0257(19) 0.0228(16) 0.0053(14) 0.0110(15) 0.0045(15)
C25 0.0190(16) 0.0307(19) 0.0271(16) -0.0016(14) 0.0106(13) -0.0016(13)
C26 0.033(2) 0.030(2) 0.0181(15) -0.0002(13) 0.0106(14) -0.0055(15)
C27 0.0160(14) 0.0244(16) 0.0111(12) 0.0000(11) 0.0049(10) -0.0013(11)
C28 0.0184(15) 0.0342(18) 0.0131(13) 0.0018(12) 0.0035(11) 0.0016(12)
C29 0.0194(17) 0.053(2) 0.0143(14) -0.0064(14) -0.0010(12) -0.0013(14)
C30 0.0270(18) 0.044(2) 0.0170(15) -0.0111(14) 0.0064(13) -0.0051(14)
C31 0.0262(17) 0.0274(18) 0.0214(15) -0.0056(13) 0.0077(13) 0.0008(13)
C32 0.0203(15) 0.0207(15) 0.0143(13) -0.0011(11) 0.0042(11) -0.0016(11)
C33 0.0248(16) 0.0214(16) 0.0194(14) -0.0003(12) 0.0005(12) 0.0043(12)
C34 0.0250(18) 0.040(2) 0.0282(17) 0.0023(16) 0.0059(14) 0.0095(15)
C35 0.036(2) 0.041(2) 0.0264(17) 0.0128(15) 0.0087(15) 0.0151(16)
C36 0.0246(18) 0.057(2) 0.0241(17) -0.0053(16) -0.0042(14) 0.0146(16)
C37 0.028(2) 0.086(4) 0.051(3) 0.014(3) 0.0139(19) 0.024(2)
C38 0.041(2) 0.058(3) 0.036(2) 0.006(2) -0.0076(18) 0.019(2)
O39 0.0274(12) 0.0340(13) 0.0170(10) -0.0052(9) 0.0100(8) -0.0152(9)
C40 0.0185(15) 0.0197(16) 0.0147(13) 0.0029(11) -0.0025(11) -0.0001(11)
C41 0.0154(14) 0.0210(15) 0.0161(13) 0.0016(11) -0.0010(11) 0.0018(11)
C42 0.0212(16) 0.0210(16) 0.0286(16) -0.0022(13) 0.0010(13) 0.0016(12)
C43 0.0241(18) 0.0234(18) 0.0390(19) -0.0033(14) 0.0081(14) -0.0075(13)
C44 0.0224(17) 0.0247(17) 0.0296(16) 0.0010(13) 0.0057(13) 0.0015(12)
C45 0.0192(15) 0.0158(15) 0.0182(14) 0.0045(11) 0.0006(11) 0.0017(11)
C46 0.0273(18) 0.0258(17) 0.0213(15) -0.0021(12) 0.0082(13) -0.0029(13)
C47 0.031(2) 0.038(2) 0.063(3) -0.018(2) 0.0065(19) 0.0042(16)
C48 0.078(4) 0.055(3) 0.0187(18) -0.0034(18) 0.0104(19) -0.029(3)
C49 0.0294(18) 0.035(2) 0.0227(15) -0.0101(14) 0.0108(13) -0.0149(14)
C50 0.066(3) 0.034(2) 0.155(5) 0.005(3) 0.081(3) 0.011(2)
C51 0.095(4) 0.166(5) 0.025(2) -0.029(3) 0.017(2) -0.095(4)

loop_
_atom_type_symbol
_atom_type_description
_atom_type_scat_dispersion_real
_atom_type_scat_dispersion_imag
_atom_type_scat_source
C C 0.0033 0.0016 'International Tables Vol C Tables 4.2.6.8 and 6.1.1.4'
H H 0.0000 0.0000 'International Tables Vol C Tables 4.2.6.8 and 6.1.1.4'
N N 0.0061 0.0033 'International Tables Vol C Tables 4.2.6.8 and 6.1.1.4'
O O 0.0106 0.0060 'International Tables Vol C Tables 4.2.6.8 and 6.1.1.4'
Cr Cr 0.3209 0.6236 'International Tables Vol C Tables 4.2.6.8 and 6.1.1.4'

loop_
_geom_angle_atom_site_label_1
_geom_angle_atom_site_label_2
_geom_angle_atom_site_label_3
_geom_angle
O39 Cr1 N2 134.88(8)
O39 Cr1 N6 134.62(8)
N2 Cr1 N6 90.46(9)
C3 N2 C7 124.2(2)
C3 N2 Cr1 128.87(17)
C7 N2 Cr1 106.84(16)
N2 C3 C4 120.3(2)
N2 C3 C19 126.9(2)
C4 C3 C19 112.7(2)
C3 C4 C5 130.9(3)
C3 C4 H52 117.0(15)
C5 C4 H52 112.1(15)
N6 C5 C4 120.4(2)
N6 C5 C23 126.3(2)
C4 C5 C23 113.2(2)
C5 N6 C27 124.5(2)
C5 N6 Cr1 128.94(17)
C27 N6 Cr1 106.19(16)
C12 C7 C8 121.3(2)
C12 C7 N2 119.6(2)
C8 C7 N2 118.9(2)
C9 C8 C7 118.2(2)
C9 C8 C16 121.1(2)
C7 C8 C16 120.7(2)
C10 C9 C8 121.1(3)
C10 C9 H53 117.3(15)
C8 C9 H53 121.4(16)
C9 C10 C11 120.1(3)
C9 C10 H54 121.8(16)
C11 C10 H54 117.9(16)
C10 C11 C12 121.0(3)
C10 C11 H55 120.2(18)
C12 C11 H55 118.7(18)
C11 C12 C7 118.2(3)
C11 C12 C13 119.5(2)
C7 C12 C13 122.2(2)
C12 C13 C15 112.8(2)
C12 C13 C14 110.5(3)
C15 C13 C14 110.4(3)
C12 C13 H56 103.7(17)
C15 C13 H56 105.3(18)
C14 C13 H56 113.9(17)
C13 C14 H57 108.0(19)
C13 C14 H58 117.4(19)
H57 C14 H58 108(2)
C13 C14 H59 112.3(16)
H57 C14 H59 105(3)
H58 C14 H59 105(2)
C13 C15 H60 111(2)
C13 C15 H61 110.6(18)
H60 C15 H61 106(3)
C13 C15 H62 114.4(19)
H60 C15 H62 104(3)
H61 C15 H62 111(3)
C18 C16 C8 111.1(2)
C18 C16 C17 110.1(3)
C8 C16 C17 113.2(2)
C18 C16 H63 110.5(18)
C8 C16 H63 108.6(18)
C17 C16 H63 103.0(18)
C16 C17 H64 108.5(18)
C16 C17 H65 107(2)
H64 C17 H65 127(3)
C16 C17 H66 110.0(19)
H64 C17 H66 102(3)
H65 C17 H66 101(3)
C16 C18 H67 113.5(19)
C16 C18 H68 105.9(19)
H67 C18 H68 105(2)
C16 C18 H69 114.3(19)
H67 C18 H69 103(3)
H68 C18 H69 115(3)
C21 C19 C22 110.2(3)
C21 C19 C20 105.9(2)
C22 C19 C20 106.4(2)
C21 C19 C3 109.8(2)
C22 C19 C3 107.2(2)
C20 C19 C3 117.2(2)
C19 C20 H70 109.8(18)
C19 C20 H71 115.4(19)
H70 C20 H71 109(3)
C19 C20 H72 100.1(19)
H70 C20 H72 106(3)
H71 C20 H72 117(3)
C19 C21 H73 115(2)
C19 C21 H74 113.9(17)
H73 C21 H74 105(3)
C19 C21 H75 103.6(15)
H73 C21 H75 111(2)
H74 C21 H75 108(2)
C19 C22 H76 111.1(16)
C19 C22 H77 110(2)
H76 C22 H77 104(3)
C19 C22 H78 109.1(18)
H76 C22 H78 113(2)
H77 C22 H78 111(3)
C26 C23 C24 106.1(2)
C26 C23 C25 106.4(2)
C24 C23 C25 109.7(3)
C26 C23 C5 117.7(2)
C24 C23 C5 107.6(2)
C25 C23 C5 109.1(2)
C23 C24 H79 112(2)
C23 C24 H80 105.1(18)
H79 C24 H80 117(3)
C23 C24 H81 108.6(17)
H79 C24 H81 99(3)
H80 C24 H81 115(2)
C23 C25 H82 112.6(17)
C23 C25 H83 110(2)
H82 C25 H83 102(3)
C23 C25 H84 112.7(19)
H82 C25 H84 106(2)
H83 C25 H84 113(3)
C23 C26 H85 115.9(14)
C23 C26 H86 108.4(16)
H85 C26 H86 108(2)
C23 C26 H87 103.8(17)
H85 C26 H87 111(2)
H86 C26 H87 110(2)
C28 C27 C32 122.1(2)
C28 C27 N6 118.9(2)
C32 C27 N6 118.8(2)
C27 C28 C29 117.2(3)
C27 C28 C36 122.6(2)
C29 C28 C36 120.2(3)
C30 C29 C28 121.3(3)
C30 C29 H88 120.1(17)
C28 C29 H88 118.5(17)
C31 C30 C29 120.3(3)
C31 C30 H89 120(2)
C29 C30 H89 120(2)
C30 C31 C32 120.6(3)
C30 C31 H90 122.2(16)
C32 C31 H90 117.2(16)
C31 C32 C27 118.3(3)
C31 C32 C33 120.5(3)
C27 C32 C33 121.2(2)
C34 C33 C32 113.4(2)
C34 C33 C35 110.4(3)
C32 C33 C35 109.7(3)
C34 C33 H91 103.4(18)
C32 C33 H91 109.0(16)
C35 C33 H91 110.8(16)
C33 C34 H92 115(2)
C33 C34 H93 107.8(17)
H92 C34 H93 114(2)
C33 C34 H94 113.5(16)
H92 C34 H94 102(3)
H93 C34 H94 104(2)
C33 C35 H95 114.2(16)
C33 C35 H96 115(2)
H95 C35 H96 104(3)
C33 C35 H97 107.9(17)
H95 C35 H97 111(3)
H96 C35 H97 104(3)
C28 C36 C38 112.9(3)
C28 C36 C37 110.3(3)
C38 C36 C37 109.8(3)
C28 C36 H98 107.4(17)
C38 C36 H98 104.0(17)
C37 C36 H98 112.3(18)
C36 C37 H99 119(4)
C36 C37 H100 112(3)
H99 C37 H100 96(4)
C36 C37 H101 105(2)
H99 C37 H101 111(4)
H100 C37 H101 114(3)
C36 C38 H102 108(2)
C36 C38 H103 111(2)
H102 C38 H103 110(3)
C36 C38 H104 108(2)
H102 C38 H104 115(3)
H103 C38 H104 104(3)
C40 O39 Cr1 176.6(2)
O39 C40 C45 121.2(2)
O39 C40 C41 120.5(2)
C45 C40 C41 118.3(3)
C42 C41 C40 119.4(3)
C42 C41 C49 119.2(3)
C40 C41 C49 121.3(3)
C43 C42 C41 121.6(3)
C43 C42 H105 116.6(18)
C41 C42 H105 121.7(18)
C42 C43 C44 119.1(3)
C42 C43 H106 121.2(19)
C44 C43 H106 119.6(19)
C43 C44 C45 121.6(3)
C43 C44 H107 119.2(15)
C45 C44 H107 119.2(15)
C44 C45 C40 119.9(3)
C44 C45 C46 118.7(3)
C40 C45 C46 121.4(3)
C45 C46 C47 110.4(3)
C45 C46 C48 111.0(3)
C47 C46 C48 110.4(3)
C45 C46 H108 110.2(13)
C47 C46 H108 103.5(14)
C48 C46 H108 111.1(13)
C46 C47 H109 111.9(19)
C46 C47 H110 108.5(19)
H109 C47 H110 114(3)
C46 C47 H111 104.8(16)
H109 C47 H111 112(3)
H110 C47 H111 104(2)
C46 C48 H112 108(3)
C46 C48 H113 109(3)
H112 C48 H113 117(4)
C46 C48 H114 105.2(19)
H112 C48 H114 98(4)
H113 C48 H114 119(3)
C50 C49 C41 109.7(3)
C50 C49 C51 111.4(4)
C41 C49 C51 110.0(3)
C50 C49 H115 107.5(16)
C41 C49 H115 111.7(16)
C51 C49 H115 106.4(15)
C49 C50 H116 109.5
C49 C50 H117 109.5
H116 C50 H117 109.5
C49 C50 H118 109.5
H116 C50 H118 109.5
H117 C50 H118 109.5
C49 C51 H119 109.5
C49 C51 H121 109.5
H119 C51 H121 109.5
C49 C51 H120 109.5
H119 C51 H120 109.5
H121 C51 H120 109.5

loop_
_geom_bond_atom_site_label_1
_geom_bond_atom_site_label_2
_geom_bond_distance
Cr1 O39 1.872(2)
Cr1 N2 1.991(2)
Cr1 N6 1.993(2)
N2 C3 1.334(3)
N2 C7 1.444(3)
C3 C4 1.402(3)
C3 C19 1.555(3)
C4 C5 1.410(3)
C4 H52 0.96(3)
C5 N6 1.326(3)
C5 C23 1.568(4)
N6 C27 1.438(3)
C7 C12 1.396(4)
C7 C8 1.413(4)
C8 C9 1.386(4)
C8 C16 1.527(4)
C9 C10 1.381(4)
C9 H53 0.98(3)
C10 C11 1.383(4)
C10 H54 0.99(3)
C11 C12 1.393(4)
C11 H55 0.91(3)
C12 C13 1.519(4)
C13 C15 1.528(4)
C13 C14 1.529(5)
C13 H56 0.95(3)
C14 H57 1.04(4)
C14 H58 1.01(3)
C14 H59 1.07(3)
C15 H60 0.98(4)
C15 H61 0.95(3)
C15 H62 1.00(4)
C16 C18 1.524(4)
C16 C17 1.537(4)
C16 H63 0.93(3)
C17 H64 0.96(3)
C17 H65 1.06(4)
C17 H66 1.02(4)
C18 H67 1.11(4)
C18 H68 0.97(3)
C18 H69 1.03(4)
C19 C21 1.537(4)
C19 C22 1.538(4)
C19 C20 1.544(4)
C20 H70 1.00(3)
C20 H71 1.13(4)
C20 H72 1.01(3)
C21 H73 0.91(3)
C21 H74 0.99(3)
C21 H75 1.02(3)
C22 H76 1.01(3)
C22 H77 1.05(4)
C22 H78 1.03(3)
C23 C26 1.537(4)
C23 C24 1.540(4)
C23 C25 1.542(4)
C24 H79 0.98(4)
C24 H80 1.01(4)
C24 H81 1.11(4)
C25 H82 1.03(3)
C25 H83 0.95(4)
C25 H84 1.06(3)
C26 H85 1.02(3)
C26 H86 1.07(3)
C26 H87 0.93(3)
C27 C28 1.399(4)
C27 C32 1.404(4)
C28 C29 1.403(4)
C28 C36 1.511(4)
C29 C30 1.384(4)
C29 H88 0.95(3)
C30 C31 1.381(4)
C30 H89 0.99(3)
C31 C32 1.392(4)
C31 H90 1.05(3)
C32 C33 1.533(4)
C33 C34 1.527(4)
C33 C35 1.535(4)
C33 H91 0.99(3)
C34 H92 0.99(3)
C34 H93 0.98(3)
C34 H94 1.06(3)
C35 H95 1.12(4)
C35 H96 0.99(4)
C35 H97 1.12(3)
C36 C38 1.520(5)
C36 C37 1.533(5)
C36 H98 0.98(3)
C37 H99 0.91(6)
C37 H100 1.07(5)
C37 H101 0.99(4)
C38 H102 0.91(3)
C38 H103 0.94(3)
C38 H104 1.10(5)
O39 C40 1.336(3)
C40 C45 1.404(4)
C40 C41 1.429(4)
C41 C42 1.384(4)
C41 C49 1.519(4)
C42 C43 1.374(4)
C42 H105 1.02(3)
C43 C44 1.381(4)
C43 H106 0.95(3)
C44 C45 1.385(4)
C44 H107 1.02(3)
C45 C46 1.522(4)
C46 C47 1.531(5)
C46 C48 1.538(5)
C46 H108 1.00(2)
C47 H109 1.02(4)
C47 H110 1.14(4)
C47 H111 1.10(3)
C48 H112 0.86(5)
C48 H113 0.86(4)
C48 H114 1.17(4)
C49 C50 1.511(5)
C49 C51 1.534(5)
C49 H115 1.00(3)
C50 H116 0.9800
C50 H117 0.9800
C50 H118 0.9800
C51 H119 0.9800
C51 H121 0.9800
C51 H120 0.9800

loop_
_geom_torsion_atom_site_label_1
_geom_torsion_atom_site_label_2
_geom_torsion_atom_site_label_3
_geom_torsion_atom_site_label_4
_geom_torsion
O39 Cr1 N2 C3 -176.9(2)
N6 Cr1 N2 C3 0.9(2)
O39 Cr1 N2 C7 6.9(2)
N6 Cr1 N2 C7 -175.31(17)
C7 N2 C3 C4 172.1(2)
Cr1 N2 C3 C4 -3.5(4)
C7 N2 C3 C19 -9.8(4)
Cr1 N2 C3 C19 174.55(19)
N2 C3 C4 C5 4.1(4)
C19 C3 C4 C5 -174.2(3)
C3 C4 C5 N6 -1.4(4)
C3 C4 C5 C23 179.1(3)
C4 C5 N6 C27 170.7(2)
C23 C5 N6 C27 -9.8(4)
C4 C5 N6 Cr1 -1.8(4)
C23 C5 N6 Cr1 177.63(19)
O39 Cr1 N6 C5 179.7(2)
N2 Cr1 N6 C5 1.8(2)
O39 Cr1 N6 C27 6.0(2)
N2 Cr1 N6 C27 -171.79(16)
C3 N2 C7 C12 104.5(3)
Cr1 N2 C7 C12 -79.1(3)
C3 N2 C7 C8 -80.3(3)
Cr1 N2 C7 C8 96.1(2)
C12 C7 C8 C9 -3.0(4)
N2 C7 C8 C9 -178.1(2)
C12 C7 C8 C16 175.5(2)
N2 C7 C8 C16 0.4(4)
C7 C8 C9 C10 -0.2(4)
C16 C8 C9 C10 -178.7(3)
C8 C9 C10 C11 2.5(5)
C9 C10 C11 C12 -1.6(5)
C10 C11 C12 C7 -1.5(4)
C10 C11 C12 C13 178.8(3)
C8 C7 C12 C11 3.9(4)
N2 C7 C12 C11 178.9(2)
C8 C7 C12 C13 -176.5(3)
N2 C7 C12 C13 -1.4(4)
C11 C12 C13 C15 61.1(4)
C7 C12 C13 C15 -118.6(3)
C11 C12 C13 C14 -63.0(3)
C7 C12 C13 C14 117.3(3)
C9 C8 C16 C18 87.7(3)
C7 C8 C16 C18 -90.8(3)
C9 C8 C16 C17 -36.8(4)
C7 C8 C16 C17 144.7(3)
N2 C3 C19 C21 123.2(3)
C4 C3 C19 C21 -58.7(3)
N2 C3 C19 C22 -117.1(3)
C4 C3 C19 C22 61.1(3)
N2 C3 C19 C20 2.4(4)
C4 C3 C19 C20 -179.5(3)
N6 C5 C23 C26 1.1(4)
C4 C5 C23 C26 -179.4(2)
N6 C5 C23 C24 -118.7(3)
C4 C5 C23 C24 60.8(3)
N6 C5 C23 C25 122.4(3)
C4 C5 C23 C25 -58.1(3)
C5 N6 C27 C28 103.5(3)
Cr1 N6 C27 C28 -82.6(3)
C5 N6 C27 C32 -81.4(3)
Cr1 N6 C27 C32 92.6(2)
C32 C27 C28 C29 4.8(4)
N6 C27 C28 C29 179.8(3)
C32 C27 C28 C36 -175.7(3)
N6 C27 C28 C36 -0.8(4)
C27 C28 C29 C30 -2.6(4)
C36 C28 C29 C30 177.9(3)
C28 C29 C30 C31 -0.9(5)
C29 C30 C31 C32 2.3(5)
C30 C31 C32 C27 -0.2(4)
C30 C31 C32 C33 -179.5(3)
C28 C27 C32 C31 -3.5(4)
N6 C27 C32 C31 -178.5(2)
C28 C27 C32 C33 175.8(3)
N6 C27 C32 C33 0.8(4)
C31 C32 C33 C34 -41.3(4)
C27 C32 C33 C34 139.4(3)
C31 C32 C33 C35 82.7(3)
C27 C32 C33 C35 -96.6(3)
C27 C28 C36 C38 -120.7(3)
C29 C28 C36 C38 58.7(4)
C27 C28 C36 C37 116.0(3)
C29 C28 C36 C37 -64.6(4)
N2 Cr1 O39 C40 -101(3)
N6 Cr1 O39 C40 82(3)
Cr1 O39 C40 C45 82(3)
Cr1 O39 C40 C41 -98(3)
O39 C40 C41 C42 178.8(2)
C45 C40 C41 C42 -1.7(4)
O39 C40 C41 C49 -3.7(4)
C45 C40 C41 C49 175.8(3)
C40 C41 C42 C43 1.7(4)
C49 C41 C42 C43 -175.9(3)
C41 C42 C43 C44 -0.7(5)
C42 C43 C44 C45 -0.1(5)
C43 C44 C45 C40 0.0(5)
C43 C44 C45 C46 -178.3(3)
O39 C40 C45 C44 -179.6(3)
C41 C40 C45 C44 0.9(4)
O39 C40 C45 C46 -1.4(4)
C41 C40 C45 C46 179.1(2)
C44 C45 C46 C47 71.5(4)
C40 C45 C46 C47 -106.7(3)
C44 C45 C46 C48 -51.3(4)
C40 C45 C46 C48 130.5(3)
C42 C41 C49 C50 74.8(4)
C40 C41 C49 C50 -102.8(3)
C42 C41 C49 C51 -48.2(4)
C40 C41 C49 C51 134.3(3)
